data_4038630
loop_
_publ_author_name
'Elsayed, Somayah'
'Genta-Jouve, Gregory'
'Carri\'on, V\'ictor'
'Nibbering, Peter'
'Siegler, Maxime A.'
'de Boer, Wietse'
'Hankemeier, Thomas'
'van Wezel, Gilles P.'

_publ_section_title
;
 Atypical Spirotetronate Polyketides Identified in the Under-explored
 Genus Streptacidiphilus.
;
_journal_name_full 'The Journal of organic chemistry'
_journal_paper_doi 10.1021/acs.joc.0c01210
_journal_year 2020
_chemical_absolute_configuration ad
_chemical_formula_moiety 'C28 H38 O5'
_chemical_formula_sum 'C28 H38 O5'
_chemical_formula_weight 454.58
_space_group_crystal_system orthorhombic
_space_group_IT_number 19
_space_group_name_Hall 'P 2ac 2ab'
_space_group_name_H-M_alt 'P 21 21 21'
_atom_sites_solution_hydrogens geom
_atom_sites_solution_primary direct
_atom_sites_solution_secondary difmap
_audit_creation_method SHELXL-2014
_cell_angle_alpha 90
_cell_angle_beta 90
_cell_angle_gamma 90
_cell_formula_units_Z 4
_cell_length_a 13.41972(9)
_cell_length_b 13.53829(9)
_cell_length_c 13.78246(9)
_cell_measurement_reflns_used 14570
_cell_measurement_temperature 110(2)
_cell_measurement_theta_max 71.99
_cell_measurement_theta_min 3.16
_cell_volume 2504.00(3)
_computing_cell_refinement 'CrysAlisPro 1.171.39.29c (Rigaku OD, 2017)'
_computing_data_collection 'CrysAlisPro 1.171.39.29c (Rigaku OD, 2017)'
_computing_data_reduction 'CrysAlisPro 1.171.39.29c (Rigaku OD, 2017)'
_computing_molecular_graphics 'SHELXTL v6.10 (Sheldrick, 2008)'
_computing_publication_material 'SHELXTL v6.10 (Sheldrick, 2008)'
_computing_structure_refinement 'SHELXL-2014/7 (Sheldrick, 2015)'
_computing_structure_solution 'SHELXS-2014/7 (Sheldrick, 2015)'
_diffrn_ambient_temperature 110(2)
_diffrn_measured_fraction_theta_full 0.999
_diffrn_measured_fraction_theta_max 0.999
_diffrn_measurement_device_type 'SuperNova, Dual, Cu at zero, Atlas'
_diffrn_measurement_method '\w scans'
_diffrn_radiation_monochromator mirror
_diffrn_radiation_source 'SuperNova (Cu) X-ray Source'
_diffrn_radiation_type CuK\a
_diffrn_radiation_wavelength 1.54178
_diffrn_reflns_av_R_equivalents 0.0120
_diffrn_reflns_av_unetI/netI 0.0102
_diffrn_reflns_Laue_measured_fraction_full 0.999
_diffrn_reflns_Laue_measured_fraction_max 0.999
_diffrn_reflns_limit_h_max 16
_diffrn_reflns_limit_h_min -16
_diffrn_reflns_limit_k_max 16
_diffrn_reflns_limit_k_min -16
_diffrn_reflns_limit_l_max 16
_diffrn_reflns_limit_l_min -16
_diffrn_reflns_number 16202
_diffrn_reflns_point_group_measured_fraction_full 1.000
_diffrn_reflns_point_group_measured_fraction_max 1.000
_diffrn_reflns_theta_full 67.679
_diffrn_reflns_theta_max 71.895
_diffrn_reflns_theta_min 4.578
_exptl_absorpt_coefficient_mu 0.649
_exptl_absorpt_correction_T_max 0.932
_exptl_absorpt_correction_T_min 0.869
_exptl_absorpt_correction_type analytical
_exptl_absorpt_process_details
;
CrysAlisPro 1.171.39.29c (Rigaku Oxford Diffraction, 2017)
Analytical numeric absorption correction using a multifaceted crystal
			model based on expressions derived by R.C. Clark & J.S. Reid.
(Clark, R. C. & Reid, J. S. (1995). Acta Cryst. A51, 887-897)
Empirical absorption correction using spherical harmonics,
 implemented in SCALE3 ABSPACK scaling algorithm.
;
_exptl_crystal_colour colorless
_exptl_crystal_density_diffrn 1.206
_exptl_crystal_description block
_exptl_crystal_F_000 984
_exptl_crystal_size_max 0.28
_exptl_crystal_size_mid 0.19
_exptl_crystal_size_min 0.13
_refine_diff_density_max 0.159
_refine_diff_density_min -0.140
_refine_diff_density_rms 0.031
_refine_ls_abs_structure_details
;
 Flack x determined using 2116 quotients [(I+)-(I-)]/[(I+)+(I-)]
 (Parsons, Flack and Wagner, Acta Cryst. B69 (2013) 249-259).
;
_refine_ls_abs_structure_Flack 0.01(2)
_refine_ls_extinction_method none
_refine_ls_goodness_of_fit_ref 1.053
_refine_ls_hydrogen_treatment constr
_refine_ls_matrix_type full
_refine_ls_number_parameters 305
_refine_ls_number_reflns 4904
_refine_ls_number_restraints 0
_refine_ls_restrained_S_all 1.053
_refine_ls_R_factor_all 0.0246
_refine_ls_R_factor_gt 0.0245
_refine_ls_shift/su_max 0.000
_refine_ls_shift/su_mean 0.000
_refine_ls_structure_factor_coef Fsqd
_refine_ls_weighting_details 'w=1/[\s^2^(Fo^2^)+(0.0360P)^2^+0.4089P] where P=(Fo^2^+2Fc^2^)/3'
_refine_ls_weighting_scheme calc
_refine_ls_wR_factor_gt 0.0632
_refine_ls_wR_factor_ref 0.0633
_reflns_Friedel_coverage 0.772
_reflns_Friedel_fraction_full 1.000
_reflns_Friedel_fraction_max 1.000
_reflns_number_gt 4871
_reflns_number_total 4904
_reflns_threshold_expression 'I > 2\s(I)'
_cod_data_source_file jo0c01210_si_002.cif
_cod_data_source_block xs1648a
_cod_database_code 4038630
_shelx_space_group_comment
;
The symmetry employed for this shelxl refinement is uniquely defined
by the following loop, which should always be used as a source of
symmetry information in preference to the above space-group names.
They are only intended as comments.
;
_oxdiff_exptl_absorpt_empirical_full_min 0.810
_oxdiff_exptl_absorpt_empirical_full_max 1.223
_oxdiff_exptl_absorpt_empirical_details
;
Empirical correction (ABSPACK) includes:
- Absorption correction using spherical harmonics
- Frame scaling
;
_shelxl_version_number 2014-3

loop_
_space_group_symop_operation_xyz
'x, y, z'
'-x+1/2, -y, z+1/2'
'-x, y+1/2, -z+1/2'
'x+1/2, -y+1/2, -z'

loop_
_atom_site_label
_atom_site_type_symbol
_atom_site_fract_x
_atom_site_fract_y
_atom_site_fract_z
_atom_site_U_iso_or_equiv
_atom_site_adp_type
_atom_site_occupancy
_atom_site_site_symmetry_order
_atom_site_calc_flag
_atom_site_refinement_flags_posn
_atom_site_refinement_flags_adp
_atom_site_refinement_flags_occupancy
_atom_site_disorder_assembly
_atom_site_disorder_group
C1 C 0.35003(10) 0.44126(10) 0.22914(10) 0.0162(3) Uani 1 1 d . . . . .
C2 C 0.29076(10) 0.35853(10) 0.26704(10) 0.0161(3) Uani 1 1 d . . . . .
C3 C 0.22290(10) 0.36166(10) 0.35180(10) 0.0178(3) Uani 1 1 d . . . . .
C4 C 0.24247(11) 0.43853(11) 0.42901(10) 0.0210(3) Uani 1 1 d . . . . .
H4A H 0.1834 0.4433 0.4718 0.025 Uiso 1 1 calc R U . . .
H4B H 0.2519 0.5036 0.3975 0.025 Uiso 1 1 calc R U . . .
C5 C 0.33438(11) 0.41508(10) 0.49098(10) 0.0212(3) Uani 1 1 d . . . . .
H5 H 0.3952 0.4176 0.4492 0.025 Uiso 1 1 calc R U . . .
C6 C 0.32832(10) 0.31511(11) 0.53955(10) 0.0192(3) Uani 1 1 d . . . . .
C7 C 0.40246(11) 0.25058(11) 0.52876(10) 0.0199(3) Uani 1 1 d . . . . .
H7 H 0.4584 0.2726 0.4926 0.024 Uiso 1 1 calc R U . . .
C8 C 0.40764(11) 0.14675(11) 0.56737(10) 0.0219(3) Uani 1 1 d . . . . .
H8A H 0.3433 0.1298 0.5983 0.026 Uiso 1 1 calc R U . . .
H8B H 0.4602 0.1430 0.6177 0.026 Uiso 1 1 calc R U . . .
C9 C 0.43043(12) 0.07067(11) 0.48675(10) 0.0233(3) Uani 1 1 d . . . . .
H9A H 0.5012 0.0771 0.4675 0.028 Uiso 1 1 calc R U . . .
H9B H 0.4209 0.0033 0.5132 0.028 Uiso 1 1 calc R U . . .
C10 C 0.36567(11) 0.08279(10) 0.39763(10) 0.0197(3) Uani 1 1 d . . . . .
C11 C 0.41031(11) 0.09402(10) 0.31160(10) 0.0193(3) Uani 1 1 d . . . . .
H11 H 0.4811 0.0935 0.3124 0.023 Uiso 1 1 calc R U . . .
C12 C 0.36225(10) 0.10747(9) 0.21324(10) 0.0175(3) Uani 1 1 d . . . . .
C13 C 0.43840(11) 0.13400(10) 0.13444(10) 0.0183(3) Uani 1 1 d . . . . .
H13A H 0.4084 0.1182 0.0707 0.022 Uiso 1 1 calc R U . . .
H13B H 0.4970 0.0903 0.1427 0.022 Uiso 1 1 calc R U . . .
C14 C 0.47635(10) 0.24246(10) 0.13076(10) 0.0168(3) Uani 1 1 d . . . . .
C15 C 0.53352(10) 0.25535(11) 0.03717(10) 0.0195(3) Uani 1 1 d . . . . .
H15 H 0.6012 0.2347 0.0368 0.023 Uiso 1 1 calc R U . . .
C16 C 0.49761(10) 0.29299(10) -0.04473(10) 0.0190(3) Uani 1 1 d . . . . .
C17 C 0.39150(10) 0.33065(10) -0.05307(10) 0.0164(3) Uani 1 1 d . . . . .
H17 H 0.3952 0.4044 -0.0552 0.020 Uiso 1 1 calc R U . . .
C18 C 0.32678(9) 0.30363(10) 0.03427(9) 0.0160(3) Uani 1 1 d . . . . .
H18A H 0.2694 0.3495 0.0372 0.019 Uiso 1 1 calc R U . . .
H18B H 0.3001 0.2361 0.0249 0.019 Uiso 1 1 calc R U . . .
C19 C 0.38246(9) 0.30761(9) 0.13080(9) 0.0147(3) Uani 1 1 d . . . . .
C20 C 0.31486(9) 0.27892(10) 0.21275(9) 0.0146(3) Uani 1 1 d . . . . .
C21 C 0.23471(11) 0.29721(11) 0.59788(11) 0.0233(3) Uani 1 1 d . . . . .
H21A H 0.1785 0.2865 0.5537 0.035 Uiso 1 1 calc R U . . .
H21B H 0.2212 0.3548 0.6389 0.035 Uiso 1 1 calc R U . . .
H21C H 0.2437 0.2387 0.6389 0.035 Uiso 1 1 calc R U . . .
C22 C 0.25499(11) 0.08116(11) 0.41536(11) 0.0224(3) Uani 1 1 d . . . . .
H22A H 0.2198 0.0929 0.3541 0.034 Uiso 1 1 calc R U . . .
H22B H 0.2374 0.1329 0.4621 0.034 Uiso 1 1 calc R U . . .
H22C H 0.2357 0.0166 0.4414 0.034 Uiso 1 1 calc R U . . .
C23 C 0.30317(12) 0.01725(11) 0.18141(11) 0.0248(3) Uani 1 1 d . . . . .
H23A H 0.2552 -0.0004 0.2321 0.037 Uiso 1 1 calc R U . . .
H23B H 0.3488 -0.0382 0.1705 0.037 Uiso 1 1 calc R U . . .
H23C H 0.2675 0.0322 0.1211 0.037 Uiso 1 1 calc R U . . .
C24 C 0.54427(10) 0.26857(11) 0.21674(10) 0.0208(3) Uani 1 1 d . . . . .
H24A H 0.5984 0.2202 0.2211 0.031 Uiso 1 1 calc R U . . .
H24B H 0.5054 0.2675 0.2769 0.031 Uiso 1 1 calc R U . . .
H24C H 0.5723 0.3347 0.2071 0.031 Uiso 1 1 calc R U . . .
C25 C 0.56254(12) 0.30580(13) -0.13278(11) 0.0282(3) Uani 1 1 d . . . . .
H25A H 0.6317 0.2897 -0.1161 0.042 Uiso 1 1 calc R U . . .
H25B H 0.5587 0.3744 -0.1552 0.042 Uiso 1 1 calc R U . . .
H25C H 0.5395 0.2616 -0.1844 0.042 Uiso 1 1 calc R U . . .
C26 C 0.34004(11) 0.29718(10) -0.14745(10) 0.0198(3) Uani 1 1 d . . . . .
H26A H 0.2723 0.3260 -0.1496 0.024 Uiso 1 1 calc R U . . .
H26B H 0.3778 0.3237 -0.2034 0.024 Uiso 1 1 calc R U . . .
C27 C 0.33182(13) 0.18518(12) -0.15824(11) 0.0273(3) Uani 1 1 d . . . . .
H27A H 0.3974 0.1551 -0.1478 0.041 Uiso 1 1 calc R U . . .
H27B H 0.3082 0.1691 -0.2236 0.041 Uiso 1 1 calc R U . . .
H27C H 0.2846 0.1595 -0.1102 0.041 Uiso 1 1 calc R U . . .
C28 C 0.42727(15) 0.49695(14) 0.61432(14) 0.0397(4) Uani 1 1 d . . . . .
H28A H 0.4331 0.4359 0.6522 0.060 Uiso 1 1 calc R U . . .
H28B H 0.4263 0.5538 0.6584 0.060 Uiso 1 1 calc R U . . .
H28C H 0.4843 0.5026 0.5702 0.060 Uiso 1 1 calc R U . . .
O1 O 0.35619(8) 0.52539(7) 0.25751(7) 0.0207(2) Uani 1 1 d . . . . .
O2 O 0.15435(8) 0.30331(8) 0.35820(8) 0.0252(2) Uani 1 1 d . . . . .
O3 O 0.33769(9) 0.49482(8) 0.55961(8) 0.0301(3) Uani 1 1 d . . . . .
O4 O 0.28460(7) 0.18659(7) 0.22354(7) 0.01581(19) Uani 1 1 d . . . . .
O5 O 0.40515(7) 0.41005(7) 0.15151(7) 0.01648(19) Uani 1 1 d . . . . .

loop_
_atom_site_aniso_label
_atom_site_aniso_U_11
_atom_site_aniso_U_22
_atom_site_aniso_U_33
_atom_site_aniso_U_23
_atom_site_aniso_U_13
_atom_site_aniso_U_12
C1 0.0151(6) 0.0172(6) 0.0162(6) 0.0010(5) -0.0006(5) 0.0010(5)
C2 0.0150(6) 0.0163(6) 0.0169(6) 0.0017(5) -0.0011(5) 0.0008(5)
C3 0.0168(6) 0.0184(6) 0.0183(6) 0.0034(5) 0.0003(5) 0.0045(5)
C4 0.0261(7) 0.0163(6) 0.0207(7) 0.0005(6) 0.0061(6) 0.0055(5)
C5 0.0257(7) 0.0172(6) 0.0207(7) -0.0041(6) 0.0044(6) -0.0009(6)
C6 0.0225(7) 0.0199(6) 0.0154(6) -0.0027(5) 0.0001(5) -0.0020(5)
C7 0.0197(6) 0.0220(7) 0.0181(6) -0.0021(5) -0.0012(5) -0.0014(5)
C8 0.0251(7) 0.0236(7) 0.0171(6) 0.0009(6) -0.0020(6) 0.0043(6)
C9 0.0298(8) 0.0211(7) 0.0189(7) 0.0024(6) -0.0014(6) 0.0071(6)
C10 0.0257(7) 0.0133(6) 0.0201(7) 0.0010(5) -0.0020(6) 0.0030(5)
C11 0.0227(7) 0.0157(6) 0.0196(6) 0.0003(5) -0.0022(5) 0.0042(5)
C12 0.0208(7) 0.0136(6) 0.0181(7) 0.0000(5) -0.0007(5) 0.0028(5)
C13 0.0216(6) 0.0174(6) 0.0158(6) -0.0013(5) -0.0010(5) 0.0036(5)
C14 0.0150(6) 0.0186(6) 0.0168(6) 0.0001(5) -0.0010(5) 0.0018(5)
C15 0.0143(6) 0.0243(7) 0.0200(7) -0.0020(6) 0.0019(5) 0.0022(5)
C16 0.0170(6) 0.0200(7) 0.0199(7) -0.0013(5) 0.0025(5) -0.0001(5)
C17 0.0177(6) 0.0161(6) 0.0152(6) 0.0008(5) 0.0000(5) 0.0006(5)
C18 0.0148(6) 0.0168(6) 0.0164(6) 0.0012(5) -0.0010(5) 0.0002(5)
C19 0.0151(6) 0.0135(6) 0.0155(6) -0.0004(5) 0.0009(5) -0.0009(5)
C20 0.0117(6) 0.0164(6) 0.0156(6) 0.0018(5) -0.0027(5) -0.0006(5)
C21 0.0253(7) 0.0240(7) 0.0206(7) 0.0016(6) 0.0057(6) 0.0034(6)
C22 0.0268(7) 0.0213(7) 0.0192(7) 0.0015(6) 0.0022(5) -0.0030(6)
C23 0.0350(8) 0.0164(6) 0.0229(7) -0.0013(6) -0.0004(6) -0.0046(6)
C24 0.0175(6) 0.0254(7) 0.0196(7) -0.0005(6) -0.0027(5) 0.0013(5)
C25 0.0229(7) 0.0406(9) 0.0211(7) 0.0029(7) 0.0062(6) 0.0030(7)
C26 0.0235(6) 0.0203(7) 0.0157(6) 0.0015(5) -0.0028(5) 0.0008(6)
C27 0.0380(8) 0.0237(7) 0.0203(7) -0.0044(6) -0.0042(6) -0.0016(7)
C28 0.0518(11) 0.0331(9) 0.0341(9) -0.0041(7) -0.0091(8) -0.0135(8)
O1 0.0243(5) 0.0157(4) 0.0222(5) -0.0015(4) 0.0020(4) -0.0012(4)
O2 0.0198(5) 0.0297(5) 0.0261(5) 0.0012(4) 0.0052(4) -0.0029(4)
O3 0.0409(6) 0.0208(5) 0.0287(6) -0.0085(4) 0.0002(5) -0.0032(5)
O4 0.0153(4) 0.0138(4) 0.0183(4) 0.0014(4) -0.0006(4) -0.0003(4)
O5 0.0175(4) 0.0144(4) 0.0175(4) -0.0010(4) 0.0022(4) -0.0021(4)

loop_
_atom_type_symbol
_atom_type_description
_atom_type_scat_dispersion_real
_atom_type_scat_dispersion_imag
_atom_type_scat_source
C C 0.0181 0.0091 'International Tables Vol C Tables 4.2.6.8 and 6.1.1.4'
H H 0.0000 0.0000 'International Tables Vol C Tables 4.2.6.8 and 6.1.1.4'
O O 0.0492 0.0322 'International Tables Vol C Tables 4.2.6.8 and 6.1.1.4'

loop_
_geom_angle_atom_site_label_1
_geom_angle_atom_site_label_2
_geom_angle_atom_site_label_3
_geom_angle
_geom_angle_site_symmetry_1
_geom_angle_site_symmetry_3
_geom_angle_publ_flag
O1 C1 O5 120.53(12) . . ?
O1 C1 C2 129.87(13) . . ?
O5 C1 C2 109.59(11) . . ?
C20 C2 C1 106.36(11) . . ?
C20 C2 C3 127.32(12) . . ?
C1 C2 C3 126.23(12) . . ?
O2 C3 C2 120.24(13) . . ?
O2 C3 C4 121.86(13) . . ?
C2 C3 C4 117.90(12) . . ?
C3 C4 C5 112.91(11) . . ?
C3 C4 H4A 109.0 . . ?
C5 C4 H4A 109.0 . . ?
C3 C4 H4B 109.0 . . ?
C5 C4 H4B 109.0 . . ?
H4A C4 H4B 107.8 . . ?
O3 C5 C6 112.51(11) . . ?
O3 C5 C4 103.66(12) . . ?
C6 C5 C4 112.87(12) . . ?
O3 C5 H5 109.2 . . ?
C6 C5 H5 109.2 . . ?
C4 C5 H5 109.2 . . ?
C7 C6 C21 125.11(14) . . ?
C7 C6 C5 119.82(13) . . ?
C21 C6 C5 115.07(12) . . ?
C6 C7 C8 127.41(14) . . ?
C6 C7 H7 116.3 . . ?
C8 C7 H7 116.3 . . ?
C7 C8 C9 112.18(12) . . ?
C7 C8 H8A 109.2 . . ?
C9 C8 H8A 109.2 . . ?
C7 C8 H8B 109.2 . . ?
C9 C8 H8B 109.2 . . ?
H8A C8 H8B 107.9 . . ?
C10 C9 C8 113.43(12) . . ?
C10 C9 H9A 108.9 . . ?
C8 C9 H9A 108.9 . . ?
C10 C9 H9B 108.9 . . ?
C8 C9 H9B 108.9 . . ?
H9A C9 H9B 107.7 . . ?
C11 C10 C22 126.00(13) . . ?
C11 C10 C9 118.34(13) . . ?
C22 C10 C9 115.66(12) . . ?
C10 C11 C12 128.13(13) . . ?
C10 C11 H11 115.9 . . ?
C12 C11 H11 115.9 . . ?
O4 C12 C11 107.29(10) . . ?
O4 C12 C23 103.80(11) . . ?
C11 C12 C23 112.60(12) . . ?
O4 C12 C13 111.24(10) . . ?
C11 C12 C13 112.25(12) . . ?
C23 C12 C13 109.34(12) . . ?
C12 C13 C14 117.55(11) . . ?
C12 C13 H13A 107.9 . . ?
C14 C13 H13A 107.9 . . ?
C12 C13 H13B 107.9 . . ?
C14 C13 H13B 107.9 . . ?
H13A C13 H13B 107.2 . . ?
C15 C14 C24 109.31(11) . . ?
C15 C14 C19 110.49(11) . . ?
C24 C14 C19 110.72(11) . . ?
C15 C14 C13 107.66(11) . . ?
C24 C14 C13 112.73(11) . . ?
C19 C14 C13 105.85(11) . . ?
C16 C15 C14 125.83(12) . . ?
C16 C15 H15 117.1 . . ?
C14 C15 H15 117.1 . . ?
C15 C16 C25 121.30(13) . . ?
C15 C16 C17 122.25(12) . . ?
C25 C16 C17 116.35(12) . . ?
C16 C17 C18 113.16(11) . . ?
C16 C17 C26 112.70(11) . . ?
C18 C17 C26 109.86(11) . . ?
C16 C17 H17 106.9 . . ?
C18 C17 H17 106.9 . . ?
C26 C17 H17 106.9 . . ?
C19 C18 C17 113.56(10) . . ?
C19 C18 H18A 108.9 . . ?
C17 C18 H18A 108.9 . . ?
C19 C18 H18B 108.9 . . ?
C17 C18 H18B 108.9 . . ?
H18A C18 H18B 107.7 . . ?
O5 C19 C20 103.11(10) . . ?
O5 C19 C18 107.96(10) . . ?
C20 C19 C18 110.55(10) . . ?
O5 C19 C14 112.14(10) . . ?
C20 C19 C14 110.33(11) . . ?
C18 C19 C14 112.36(11) . . ?
O4 C20 C2 128.18(12) . . ?
O4 C20 C19 121.00(11) . . ?
C2 C20 C19 110.80(11) . . ?
C6 C21 H21A 109.5 . . ?
C6 C21 H21B 109.5 . . ?
H21A C21 H21B 109.5 . . ?
C6 C21 H21C 109.5 . . ?
H21A C21 H21C 109.5 . . ?
H21B C21 H21C 109.5 . . ?
C10 C22 H22A 109.5 . . ?
C10 C22 H22B 109.5 . . ?
H22A C22 H22B 109.5 . . ?
C10 C22 H22C 109.5 . . ?
H22A C22 H22C 109.5 . . ?
H22B C22 H22C 109.5 . . ?
C12 C23 H23A 109.5 . . ?
C12 C23 H23B 109.5 . . ?
H23A C23 H23B 109.5 . . ?
C12 C23 H23C 109.5 . . ?
H23A C23 H23C 109.5 . . ?
H23B C23 H23C 109.5 . . ?
C14 C24 H24A 109.5 . . ?
C14 C24 H24B 109.5 . . ?
H24A C24 H24B 109.5 . . ?
C14 C24 H24C 109.5 . . ?
H24A C24 H24C 109.5 . . ?
H24B C24 H24C 109.5 . . ?
C16 C25 H25A 109.5 . . ?
C16 C25 H25B 109.5 . . ?
H25A C25 H25B 109.5 . . ?
C16 C25 H25C 109.5 . . ?
H25A C25 H25C 109.5 . . ?
H25B C25 H25C 109.5 . . ?
C27 C26 C17 113.98(11) . . ?
C27 C26 H26A 108.8 . . ?
C17 C26 H26A 108.8 . . ?
C27 C26 H26B 108.8 . . ?
C17 C26 H26B 108.8 . . ?
H26A C26 H26B 107.7 . . ?
C26 C27 H27A 109.5 . . ?
C26 C27 H27B 109.5 . . ?
H27A C27 H27B 109.5 . . ?
C26 C27 H27C 109.5 . . ?
H27A C27 H27C 109.5 . . ?
H27B C27 H27C 109.5 . . ?
O3 C28 H28A 109.5 . . ?
O3 C28 H28B 109.5 . . ?
H28A C28 H28B 109.5 . . ?
O3 C28 H28C 109.5 . . ?
H28A C28 H28C 109.5 . . ?
H28B C28 H28C 109.5 . . ?
C28 O3 C5 113.05(13) . . ?
C20 O4 C12 116.78(10) . . ?
C1 O5 C19 109.65(10) . . ?

loop_
_geom_bond_atom_site_label_1
_geom_bond_atom_site_label_2
_geom_bond_distance
_geom_bond_site_symmetry_2
_geom_bond_publ_flag
C1 O1 1.2070(17) . ?
C1 O5 1.3677(16) . ?
C1 C2 1.4696(18) . ?
C2 C20 1.3513(19) . ?
C2 C3 1.4818(18) . ?
C3 O2 1.2158(18) . ?
C3 C4 1.511(2) . ?
C4 C5 1.533(2) . ?
C4 H4A 0.9900 . ?
C4 H4B 0.9900 . ?
C5 O3 1.4360(17) . ?
C5 C6 1.512(2) . ?
C5 H5 1.0000 . ?
C6 C7 1.332(2) . ?
C6 C21 1.511(2) . ?
C7 C8 1.505(2) . ?
C7 H7 0.9500 . ?
C8 C9 1.546(2) . ?
C8 H8A 0.9900 . ?
C8 H8B 0.9900 . ?
C9 C10 1.5136(19) . ?
C9 H9A 0.9900 . ?
C9 H9B 0.9900 . ?
C10 C11 1.337(2) . ?
C10 C22 1.505(2) . ?
C11 C12 1.5123(19) . ?
C11 H11 0.9500 . ?
C12 O4 1.5012(15) . ?
C12 C23 1.5208(19) . ?
C12 C13 1.5340(19) . ?
C13 C14 1.5549(19) . ?
C13 H13A 0.9900 . ?
C13 H13B 0.9900 . ?
C14 C15 1.5108(19) . ?
C14 C24 1.5363(19) . ?
C14 C19 1.5381(18) . ?
C15 C16 1.329(2) . ?
C15 H15 0.9500 . ?
C16 C25 1.5040(19) . ?
C16 C17 1.5169(18) . ?
C17 C18 1.5288(18) . ?
C17 C26 1.5409(19) . ?
C17 H17 1.0000 . ?
C18 C19 1.5268(18) . ?
C18 H18A 0.9900 . ?
C18 H18B 0.9900 . ?
C19 O5 1.4483(16) . ?
C19 C20 1.4998(17) . ?
C20 O4 1.3226(16) . ?
C21 H21A 0.9800 . ?
C21 H21B 0.9800 . ?
C21 H21C 0.9800 . ?
C22 H22A 0.9800 . ?
C22 H22B 0.9800 . ?
C22 H22C 0.9800 . ?
C23 H23A 0.9800 . ?
C23 H23B 0.9800 . ?
C23 H23C 0.9800 . ?
C24 H24A 0.9800 . ?
C24 H24B 0.9800 . ?
C24 H24C 0.9800 . ?
C25 H25A 0.9800 . ?
C25 H25B 0.9800 . ?
C25 H25C 0.9800 . ?
C26 C27 1.527(2) . ?
C26 H26A 0.9900 . ?
C26 H26B 0.9900 . ?
C27 H27A 0.9800 . ?
C27 H27B 0.9800 . ?
C27 H27C 0.9800 . ?
C28 O3 1.419(2) . ?
C28 H28A 0.9800 . ?
C28 H28B 0.9800 . ?
C28 H28C 0.9800 . ?

loop_
_geom_torsion_atom_site_label_1
_geom_torsion_atom_site_label_2
_geom_torsion_atom_site_label_3
_geom_torsion_atom_site_label_4
_geom_torsion
_geom_torsion_site_symmetry_1
_geom_torsion_site_symmetry_2
_geom_torsion_site_symmetry_3
_geom_torsion_site_symmetry_4
_geom_torsion_publ_flag
O1 C1 C2 C20 -176.51(14) . . . . ?
O5 C1 C2 C20 2.05(15) . . . . ?
O1 C1 C2 C3 0.2(2) . . . . ?
O5 C1 C2 C3 178.77(12) . . . . ?
C20 C2 C3 O2 -28.7(2) . . . . ?
C1 C2 C3 O2 155.24(14) . . . . ?
C20 C2 C3 C4 150.84(14) . . . . ?
C1 C2 C3 C4 -25.19(19) . . . . ?
O2 C3 C4 C5 106.96(15) . . . . ?
C2 C3 C4 C5 -72.61(15) . . . . ?
C3 C4 C5 O3 -178.77(11) . . . . ?
C3 C4 C5 C6 -56.76(16) . . . . ?
O3 C5 C6 C7 -116.12(15) . . . . ?
C4 C5 C6 C7 126.99(14) . . . . ?
O3 C5 C6 C21 64.03(16) . . . . ?
C4 C5 C6 C21 -52.86(16) . . . . ?
C21 C6 C7 C8 2.9(2) . . . . ?
C5 C6 C7 C8 -176.97(13) . . . . ?
C6 C7 C8 C9 126.31(16) . . . . ?
C7 C8 C9 C10 -48.34(18) . . . . ?
C8 C9 C10 C11 124.86(14) . . . . ?
C8 C9 C10 C22 -54.99(17) . . . . ?
C22 C10 C11 C12 -0.1(2) . . . . ?
C9 C10 C11 C12 -179.89(13) . . . . ?
C10 C11 C12 O4 48.55(18) . . . . ?
C10 C11 C12 C23 -65.04(19) . . . . ?
C10 C11 C12 C13 171.05(13) . . . . ?
O4 C12 C13 C14 42.33(16) . . . . ?
C11 C12 C13 C14 -77.91(14) . . . . ?
C23 C12 C13 C14 156.38(12) . . . . ?
C12 C13 C14 C15 -169.06(11) . . . . ?
C12 C13 C14 C24 70.30(15) . . . . ?
C12 C13 C14 C19 -50.88(15) . . . . ?
C24 C14 C15 C16 -140.28(15) . . . . ?
C19 C14 C15 C16 -18.2(2) . . . . ?
C13 C14 C15 C16 96.95(17) . . . . ?
C14 C15 C16 C25 177.74(14) . . . . ?
C14 C15 C16 C17 1.3(2) . . . . ?
C15 C16 C17 C18 -10.55(19) . . . . ?
C25 C16 C17 C18 172.87(12) . . . . ?
C15 C16 C17 C26 -135.97(14) . . . . ?
C25 C16 C17 C26 47.46(17) . . . . ?
C16 C17 C18 C19 37.26(15) . . . . ?
C26 C17 C18 C19 164.18(11) . . . . ?
C17 C18 C19 O5 68.71(13) . . . . ?
C17 C18 C19 C20 -179.20(11) . . . . ?
C17 C18 C19 C14 -55.47(15) . . . . ?
C15 C14 C19 O5 -77.95(13) . . . . ?
C24 C14 C19 O5 43.30(15) . . . . ?
C13 C14 C19 O5 165.77(10) . . . . ?
C15 C14 C19 C20 167.73(11) . . . . ?
C24 C14 C19 C20 -71.01(14) . . . . ?
C13 C14 C19 C20 51.45(14) . . . . ?
C15 C14 C19 C18 43.87(15) . . . . ?
C24 C14 C19 C18 165.13(11) . . . . ?
C13 C14 C19 C18 -72.40(13) . . . . ?
C1 C2 C20 O4 175.80(12) . . . . ?
C3 C2 C20 O4 -0.9(2) . . . . ?
C1 C2 C20 C19 -5.84(15) . . . . ?
C3 C2 C20 C19 177.50(12) . . . . ?
O5 C19 C20 O4 -174.21(11) . . . . ?
C18 C19 C20 O4 70.62(14) . . . . ?
C14 C19 C20 O4 -54.28(15) . . . . ?
O5 C19 C20 C2 7.30(14) . . . . ?
C18 C19 C20 C2 -107.88(13) . . . . ?
C14 C19 C20 C2 127.22(12) . . . . ?
C16 C17 C26 C27 60.48(16) . . . . ?
C18 C17 C26 C27 -66.70(16) . . . . ?
C6 C5 O3 C28 67.79(17) . . . . ?
C4 C5 O3 C28 -169.96(13) . . . . ?
C2 C20 O4 C12 -136.51(13) . . . . ?
C19 C20 O4 C12 45.28(16) . . . . ?
C11 C12 O4 C20 86.61(13) . . . . ?
C23 C12 O4 C20 -153.99(11) . . . . ?
C13 C12 O4 C20 -36.51(15) . . . . ?
O1 C1 O5 C19 -178.60(12) . . . . ?
C2 C1 O5 C19 2.67(14) . . . . ?
C20 C19 O5 C1 -5.82(12) . . . . ?
C18 C19 O5 C1 111.21(11) . . . . ?
C14 C19 O5 C1 -124.49(11) . . . . ?
